data_4020593
loop_
_publ_author_name
'Santosh K. Tripathi'
'Upali Patel'
'Dipankar Roy'
'Raghavan B. Sunoj'
'Harkesh B. Singh'
'Gotthelf Wolmersh\"auser'
'Ray J. Butcher'

_publ_section_title
;
 o-Hydroxylmethylphenylchalcogens: Synthesis,
 Intramolecular Nonbonded Chalcogen&#x00B7;&#x00B7;&#x00B7;OH Interactions,
 and Glutathione Peroxidase-like Activity
;
_journal_name_full 'Journal of Organic Chemistry'
_journal_page_first 9237
_journal_page_last 9247
_journal_paper_doi 10.1021/jo051309+
_journal_volume 70
_journal_year 2005
_chemical_formula_sum 'C14 H12 O2 Se'
_chemical_formula_weight 291.20
_space_group_IT_number 15
_symmetry_cell_setting monoclinic
_symmetry_space_group_name_Hall '-C 2yc'
_symmetry_space_group_name_H-M 'C 1 2/c 1'
_cell_angle_alpha 90.00
_cell_angle_beta 93.432(16)
_cell_angle_gamma 90.00
_cell_formula_units_Z 4
_cell_length_a 10.9213(16)
_cell_length_b 11.6525(15)
_cell_length_c 9.3047(12)
_cell_measurement_temperature 293(2)
_cell_volume 1182.0(3)
_diffrn_ambient_temperature 293(2)
_exptl_crystal_density_diffrn 1.636
_cod_depositor_comments
;
The following automatic conversions were performed:
'_symmetry_cell_setting' value 'Monoclinic' changed to 'monoclinic'
according to '/home/saulius/struct/CIF-dictionaries/cif_core.dic'
dictionary named 'cif_core.dic' version 2.4.1 from 2010-06-29.

Automatic conversion script
Id: cif_fix_enum 1527 2010-12-29 10:47:43Z saulius 
;
_cod_original_sg_symbol_H-M 'C 2/c'
_cod_database_code 4020593

loop_
_symmetry_equiv_pos_as_xyz
'x, y, z'
'-x, y, -z+1/2'
'x+1/2, y+1/2, z'
'-x+1/2, y+1/2, -z+1/2'
'-x, -y, -z'
'x, -y, z-1/2'
'-x+1/2, -y+1/2, -z'
'x+1/2, -y+1/2, z-1/2'

loop_
_atom_site_label
_atom_site_type_symbol
_atom_site_fract_x
_atom_site_fract_y
_atom_site_fract_z
_atom_site_U_iso_or_equiv
_atom_site_adp_type
_atom_site_occupancy
_atom_site_calc_flag
_atom_site_refinement_flags
_atom_site_disorder_assembly
_atom_site_disorder_group
Se Se 0.5000 0.30942(4) 0.2500 0.04749(17) Uani 1 d S . .
O1 O 0.43933(19) 0.30138(19) 0.0521(2) 0.0578(5) Uani 1 d . . .
C1 C 0.6230(2) 0.2053(2) 0.1884(3) 0.0437(6) Uani 1 d . . .
C2 C 0.7268(3) 0.1739(3) 0.2729(4) 0.0506(7) Uani 1 d . . .
H2 H 0.7414 0.2025 0.3657 0.061 Uiso 1 calc R . .
C3 C 0.8072(3) 0.0988(3) 0.2141(4) 0.0591(9) Uani 1 d . . .
H3 H 0.8779 0.0767 0.2678 0.071 Uiso 1 calc R . .
C4 C 0.7853(3) 0.0559(3) 0.0784(4) 0.0615(9) Uani 1 d . . .
H4 H 0.8401 0.0041 0.0415 0.074 Uiso 1 calc R . .
C5 C 0.6824(3) 0.0891(3) -0.0042(4) 0.0587(8) Uani 1 d . . .
H5 H 0.6681 0.0608 -0.0971 0.070 Uiso 1 calc R . .
C6 C 0.6000(3) 0.1652(2) 0.0525(3) 0.0469(7) Uani 1 d . . .
C7 C 0.4853(3) 0.2086(3) -0.0251(4) 0.0575(8) Uani 1 d . . .
H7A H 0.5028 0.2332 -0.1213 0.069 Uiso 1 calc R . .
H7B H 0.4246 0.1477 -0.0335 0.069 Uiso 1 calc R . .

loop_
_atom_site_aniso_label
_atom_site_aniso_U_11
_atom_site_aniso_U_22
_atom_site_aniso_U_33
_atom_site_aniso_U_23
_atom_site_aniso_U_13
_atom_site_aniso_U_12
Se 0.0482(2) 0.0453(2) 0.0489(3) 0.000 0.00190(16) 0.000
O1 0.0585(12) 0.0663(13) 0.0480(15) 0.0135(11) -0.0016(9) 0.0097(11)
C1 0.0438(14) 0.0489(16) 0.0385(19) 0.0045(13) 0.0035(11) -0.0048(12)
C2 0.0450(14) 0.0653(19) 0.041(2) 0.0031(14) -0.0005(12) -0.0019(13)
C3 0.0462(16) 0.070(2) 0.062(3) 0.0170(18) 0.0053(15) 0.0086(14)
C4 0.0624(19) 0.0615(19) 0.062(3) 0.0059(18) 0.0172(16) 0.0100(16)
C5 0.072(2) 0.065(2) 0.040(2) -0.0030(15) 0.0105(15) 0.0014(16)
C6 0.0502(15) 0.0499(16) 0.041(2) 0.0057(13) 0.0026(13) -0.0037(12)
C7 0.0647(18) 0.074(2) 0.034(2) 0.0055(15) -0.0028(13) 0.0004(16)

loop_
_geom_bond_atom_site_label_1
_geom_bond_atom_site_label_2
_geom_bond_distance
_geom_bond_site_symmetry_2
_geom_bond_publ_flag
Se C1 1.923(3) . ?
Se C1 1.923(3) 2_655 ?
Se O1 1.922(2) . ?
Se O1 1.922(2) 2_655 ?
O1 C7 1.407(4) . ?
C1 C6 1.357(4) . ?
C1 C2 1.390(4) . ?
C2 C3 1.376(4) . ?
C3 C4 1.366(5) . ?
C4 C5 1.379(5) . ?
C5 C6 1.390(4) . ?
C6 C7 1.496(4) . ?
